data_4310614
loop_
_publ_author_name
'Silvio Quici'
'Giovanni Marzanni'
'Alessandra Forni'
'Gianluca Accorsi'
'Francesco Barigelletti'

_publ_contact_author_address
;    CNR - Istituto di Scienze e Tecnologie Molecolari
     Via Golgi 19
     I-20133 Milano
     Italy
;
_publ_contact_author_email a.forni@istm.cnr.it
_publ_contact_author_fax 39(2)50314300
_publ_contact_author_name 'Dr. Alessandra Forni'
_publ_contact_author_phone 39(2)50314273
_publ_section_title
;
 New Lanthanide Complexes for Sensitized Visible and Near-IR Light
 Emission: Synthesis,1H NMR, and X-ray Structural Investigation and
 Photophysical Properties
;
_journal_name_full 'Inorganic Chemistry'
_journal_page_first 1294
_journal_page_last 1301
_journal_paper_doi 10.1021/ic035143b
_journal_volume 43
_journal_year 2004
_chemical_formula_moiety 'C28 H33 Er N6 O6 . 7O'
_chemical_formula_sum 'C28 H33 Er N6 O13'
_chemical_formula_weight 828.86
_chemical_name_systematic
; 
10-[(9-methyl-1,10-phenanthrol-2-yl)methyl]-1,4,7,10-
tetraazacyclododecane-1,4,7-triacetate-erbium(iii) heptahydrate  
;
_space_group_IT_number 2
_symmetry_cell_setting triclinic
_symmetry_space_group_name_Hall '-P 1'
_symmetry_space_group_name_H-M 'P -1'
_atom_sites_solution_hydrogens geom
_atom_sites_solution_primary direct
_atom_sites_solution_secondary difmap
_audit_creation_date 'Tue Feb  25 05:12:08 2003'
_audit_creation_method
;manual editing of form.cif from SHELXL-97 (Sheldrick, 1997) and
 PARSTCIF (Nardelli, 1991)
;
_cell_angle_alpha 83.022(10)
_cell_angle_beta 73.071(10)
_cell_angle_gamma 62.528(10)
_cell_formula_units_Z 2
_cell_length_a 10.9599(10)
_cell_length_b 11.2238(10)
_cell_length_c 15.9257(10)
_cell_measurement_reflns_used 8111
_cell_measurement_temperature 150(2)
_cell_measurement_theta_max 26.08
_cell_measurement_theta_min 2.227
_cell_volume 1662.6(3)
_computing_cell_refinement 'SAINT (Bruker, 1997)'
_computing_data_collection 'SMART (Bruker, 1997)'
_computing_data_reduction SAINT
_computing_molecular_graphics 'ORTEP III ( Burnett&Johnson, 1996)'
_computing_publication_material 'SHELXL-97,PARST (Nardelli, 1995)'
_computing_structure_refinement 'SHELXL-97 (Sheldrick, 1997)'
_computing_structure_solution 'SIR92 (Altomare et al.,1994)'
_diffrn_ambient_temperature 150(2)
_diffrn_measured_fraction_theta_full 0.906
_diffrn_measured_fraction_theta_max 0.906
_diffrn_measurement_device_type 'Bruker SMART APEX'
_diffrn_measurement_method 'phi and omega scans'
_diffrn_radiation_monochromator graphite
_diffrn_radiation_source 'fine-focus sealed tube'
_diffrn_radiation_type MoK\a
_diffrn_radiation_wavelength 0.71073
_diffrn_reflns_av_R_equivalents 0.0398
_diffrn_reflns_av_sigmaI/netI 0.0779
_diffrn_reflns_limit_h_max 16
_diffrn_reflns_limit_h_min -16
_diffrn_reflns_limit_k_max 16
_diffrn_reflns_limit_k_min -17
_diffrn_reflns_limit_l_max 24
_diffrn_reflns_limit_l_min -24
_diffrn_reflns_number 26265
_diffrn_reflns_theta_full 32.98
_diffrn_reflns_theta_max 32.98
_diffrn_reflns_theta_min 1.34
_diffrn_standards_decay_% 0.00
_exptl_absorpt_coefficient_mu 2.596
_exptl_absorpt_correction_T_max 1.000
_exptl_absorpt_correction_T_min 0.862
_exptl_absorpt_correction_type multi-scan
_exptl_absorpt_process_details
;
SADABS, Bruker, 1997
;
_exptl_crystal_colour colourless
_exptl_crystal_density_diffrn 1.656
_exptl_crystal_density_method 'not measured'
_exptl_crystal_description 'rectangular prism'
_exptl_crystal_F_000 830
_exptl_crystal_size_max 0.20
_exptl_crystal_size_mid 0.08
_exptl_crystal_size_min 0.04
_refine_diff_density_max 1.418
_refine_diff_density_min -1.464
_refine_diff_density_rms 0.225
_refine_ls_extinction_method none
_refine_ls_goodness_of_fit_ref 1.035
_refine_ls_hydrogen_treatment noref
_refine_ls_matrix_type full
_refine_ls_number_parameters 488
_refine_ls_number_reflns 11341
_refine_ls_number_restraints 0
_refine_ls_restrained_S_all 1.035
_refine_ls_R_factor_all 0.0561
_refine_ls_R_factor_gt 0.0389
_refine_ls_shift/su_max 0.001
_refine_ls_shift/su_mean 0.000
_refine_ls_structure_factor_coef Fsqd
_refine_ls_weighting_details 'w=1/[\s^2^(Fo^2^)+(0.0608P)^2^] where P=(Fo^2^+2Fc^2^)/3'
_refine_ls_weighting_scheme calc
_refine_ls_wR_factor_gt 0.0888
_refine_ls_wR_factor_ref 0.1174
_reflns_number_gt 9144
_reflns_number_total 11341
_reflns_threshold_expression >2sigma(I)
_cod_data_source_file ic035143bsi20031002_053211_1.cif
_cod_data_source_block (II)
_cod_depositor_comments
;
The following automatic conversions were performed:
'_symmetry_cell_setting' value 'Triclinic' changed to 'triclinic'
according to '/home/saulius/struct/CIF-dictionaries/cif_core.dic'
dictionary named 'cif_core.dic' version 2.4.1 from 2010-06-29.

Automatic conversion script
Id: cif_fix_enum 1527 2010-12-29 10:47:43Z saulius 
;
_cod_original_cell_volume 1662.6(2)
_cod_database_code 4310614

loop_
_symmetry_equiv_pos_as_xyz
'x, y, z'
'-x, -y, -z'

loop_
_atom_site_label
_atom_site_type_symbol
_atom_site_fract_x
_atom_site_fract_y
_atom_site_fract_z
_atom_site_U_iso_or_equiv
_atom_site_adp_type
_atom_site_occupancy
_atom_site_calc_flag
_atom_site_refinement_flags
_atom_site_disorder_assembly
_atom_site_disorder_group
Er1 Er -0.274087(18) 0.149768(16) 0.285924(11) 0.01398(6) Uani 1 d . . .
N1 N -0.5272(4) 0.2339(4) 0.2593(2) 0.0231(7) Uani 1 d . . .
N2 N -0.4401(4) 0.4143(3) 0.3096(2) 0.0184(7) Uani 1 d . . .
N3 N -0.1636(4) 0.2915(4) 0.1766(2) 0.0257(8) Uani 1 d . . .
N4 N -0.2512(4) 0.1045(3) 0.1237(2) 0.0199(7) Uani 1 d . . .
N5 N -0.4545(4) 0.1545(3) 0.4201(2) 0.0191(7) Uani 1 d . . .
N6 N -0.1840(4) -0.0089(3) 0.4208(2) 0.0220(7) Uani 1 d . . .
O1 O -0.2072(3) 0.2515(3) 0.36781(19) 0.0192(6) Uani 1 d . . .
O2 O -0.2412(4) 0.4182(3) 0.4495(3) 0.0408(9) Uani 1 d . . .
O3 O -0.0375(3) 0.0294(3) 0.2221(2) 0.0256(7) Uani 1 d . . .
O4 O 0.1806(4) 0.0065(4) 0.1558(3) 0.0535(11) Uani 1 d . . .
O5 O -0.2816(3) -0.0462(3) 0.26899(18) 0.0183(6) Uani 1 d . . .
O6 O -0.2038(4) -0.2312(3) 0.1910(2) 0.0358(9) Uani 1 d . . .
C1 C -0.6012(5) 0.3816(4) 0.2466(3) 0.0260(9) Uani 1 d . . .
H1A H -0.7026 0.4091 0.2507 0.031 Uiso 1 calc R . .
H1B H -0.5567 0.4042 0.1874 0.031 Uiso 1 calc R . .
C2 C -0.5926(4) 0.4568(4) 0.3145(3) 0.0239(9) Uani 1 d . . .
H2A H -0.6407 0.5546 0.3043 0.029 Uiso 1 calc R . .
H2B H -0.6419 0.4386 0.3736 0.029 Uiso 1 calc R . .
C3 C -0.3889(5) 0.4905(4) 0.2372(3) 0.0253(9) Uani 1 d . . .
H3A H -0.4293 0.5847 0.2571 0.030 Uiso 1 calc R . .
H3B H -0.4249 0.4914 0.1868 0.030 Uiso 1 calc R . .
C4 C -0.2292(5) 0.4333(4) 0.2073(3) 0.0304(10) Uani 1 d . . .
H4A H -0.2018 0.4879 0.1589 0.036 Uiso 1 calc R . .
H4B H -0.1928 0.4373 0.2564 0.036 Uiso 1 calc R . .
C5 C -0.1809(6) 0.2893(5) 0.0886(3) 0.0371(13) Uani 1 d . . .
H5A H -0.1141 0.3176 0.0453 0.045 Uiso 1 calc R . .
H5B H -0.2791 0.3551 0.0875 0.045 Uiso 1 calc R . .
C6 C -0.1537(6) 0.1533(5) 0.0620(3) 0.0315(11) Uani 1 d . . .
H6A H -0.1663 0.1583 0.0024 0.038 Uiso 1 calc R . .
H6B H -0.0538 0.0883 0.0598 0.038 Uiso 1 calc R . .
C7 C -0.3904(5) 0.1702(5) 0.1039(3) 0.0337(11) Uani 1 d . . .
H7A H -0.3840 0.1267 0.0512 0.040 Uiso 1 calc R . .
H7B H -0.4139 0.2655 0.0900 0.040 Uiso 1 calc R . .
C8 C -0.5090(5) 0.1637(5) 0.1789(3) 0.0282(10) Uani 1 d . . .
H8A H -0.5993 0.2063 0.1613 0.034 Uiso 1 calc R . .
H8B H -0.4868 0.0686 0.1924 0.034 Uiso 1 calc R . .
C9 C -0.2802(4) 0.3667(4) 0.4048(3) 0.0214(8) Uani 1 d . . .
C10 C -0.4288(4) 0.4474(4) 0.3925(3) 0.0199(8) Uani 1 d . . .
H10A H -0.4977 0.4301 0.4419 0.024 Uiso 1 calc R . .
H10B H -0.4547 0.5443 0.3938 0.024 Uiso 1 calc R . .
C11 C 0.0503(5) 0.0743(5) 0.1837(3) 0.0310(10) Uani 1 d . . .
C12 C -0.0105(5) 0.2253(5) 0.1742(4) 0.0359(12) Uani 1 d . . .
H12A H 0.0024 0.2632 0.2221 0.043 Uiso 1 calc R . .
H12B H 0.0440 0.2460 0.1179 0.043 Uiso 1 calc R . .
C13 C -0.2287(4) -0.1131(4) 0.1980(3) 0.0211(8) Uani 1 d . . .
C14 C -0.1890(5) -0.0430(4) 0.1143(3) 0.0241(9) Uani 1 d . . .
H14A H -0.0837 -0.0800 0.0944 0.029 Uiso 1 calc R . .
H14B H -0.2207 -0.0636 0.0682 0.029 Uiso 1 calc R . .
C15 C -0.6174(5) 0.1963(5) 0.3356(3) 0.0257(9) Uani 1 d . . .
H15A H -0.5996 0.1032 0.3267 0.031 Uiso 1 calc R . .
H15B H -0.7190 0.2562 0.3389 0.031 Uiso 1 calc R . .
C16 C -0.5897(5) 0.2050(4) 0.4209(3) 0.0234(9) Uani 1 d . . .
C17 C -0.7021(5) 0.2509(4) 0.4980(3) 0.0275(10) Uani 1 d . . .
H17 H -0.7983 0.2832 0.4967 0.033 Uiso 1 calc R . .
C18 C -0.6694(6) 0.2477(5) 0.5747(3) 0.0363(12) Uani 1 d . . .
H18 H -0.7434 0.2863 0.6267 0.044 Uiso 1 calc R . .
C19 C -0.5272(6) 0.1878(4) 0.5769(3) 0.0319(11) Uani 1 d . . .
C20 C -0.4848(7) 0.1708(5) 0.6566(3) 0.0418(15) Uani 1 d . . .
H20 H -0.5546 0.2118 0.7096 0.050 Uiso 1 calc R . .
C21 C -0.3470(8) 0.0971(6) 0.6568(3) 0.0453(16) Uani 1 d . . .
H21 H -0.3203 0.0900 0.7095 0.054 Uiso 1 calc R . .
C22 C -0.2391(6) 0.0289(5) 0.5781(3) 0.0333(12) Uani 1 d . . .
C23 C -0.1034(6) -0.0719(6) 0.5786(4) 0.0418(15) Uani 1 d . . .
H23 H -0.0724 -0.0905 0.6306 0.050 Uiso 1 calc R . .
C24 C -0.0172(6) -0.1424(5) 0.5042(4) 0.0389(14) Uani 1 d . . .
H24 H 0.0732 -0.2148 0.5049 0.047 Uiso 1 calc R . .
C25 C -0.0585(5) -0.1107(4) 0.4248(3) 0.0279(10) Uani 1 d . . .
C26 C 0.0358(5) -0.1959(5) 0.3451(4) 0.0375(12) Uani 1 d . . .
H26A H -0.0085 -0.1611 0.2964 0.056 Uiso 1 calc R . .
H26B H 0.0496 -0.2884 0.3569 0.056 Uiso 1 calc R . .
H26C H 0.1284 -0.1944 0.3293 0.056 Uiso 1 calc R . .
C27 C -0.2761(5) 0.0544(4) 0.4974(3) 0.0219(9) Uani 1 d . . .
C28 C -0.4225(5) 0.1396(4) 0.4978(3) 0.0200(8) Uani 1 d . . .
O1W O -0.0069(8) 0.4479(7) 0.4417(8) 0.031(2) Uani 0.471(14) d P A 1
O2W O 0.0150(8) -0.4744(8) 0.2584(6) 0.032(2) Uani 0.471(14) d P A 1
O1Z O 0.0073(8) 0.4710(8) 0.3849(8) 0.046(3) Uani 0.529(14) d P A 2
O2Z O 0.0488(9) -0.4270(9) 0.2098(7) 0.050(3) Uani 0.529(14) d P A 2
O1S O -0.0611(7) -0.3944(7) 0.0455(4) 0.0358(16) Uani 0.50 d P . .
O2S O 0.2089(5) -0.5753(5) 0.0674(3) 0.0697(15) Uani 1 d . . .
O1X O -0.3452(8) -0.2562(7) 0.0666(5) 0.0341(16) Uani 0.50 d P . .
O2XA O -0.4692(10) -0.4335(8) 0.0478(5) 0.056(2) Uani 0.50 d P . .
O2XB O -0.6254(8) -0.2440(7) 0.1428(5) 0.0386(17) Uani 0.50 d P . .
O3XB O -0.6217(10) -0.4476(8) 0.0659(5) 0.053(2) Uani 0.50 d P . .
O4XB O -0.7529(10) -0.2790(9) 0.1405(6) 0.066(3) Uani 0.50 d P . .
O1YA O 0.3409(8) 0.1266(8) 0.0276(5) 0.0327(16) Uani 0.50 d P . .
O1YB O 0.3838(8) 0.0492(8) 0.0429(5) 0.0378(18) Uani 0.50 d P . .

loop_
_atom_site_aniso_label
_atom_site_aniso_U_11
_atom_site_aniso_U_22
_atom_site_aniso_U_33
_atom_site_aniso_U_23
_atom_site_aniso_U_13
_atom_site_aniso_U_12
Er1 0.01292(9) 0.01315(8) 0.01547(9) 0.00015(6) -0.00398(6) -0.00539(6)
N1 0.0212(19) 0.0231(18) 0.0266(18) -0.0001(15) -0.0095(15) -0.0093(15)
N2 0.0167(17) 0.0162(15) 0.0231(17) 0.0008(13) -0.0065(13) -0.0075(13)
N3 0.024(2) 0.0220(18) 0.0241(18) -0.0029(15) 0.0020(15) -0.0091(16)
N4 0.0266(19) 0.0187(16) 0.0138(15) -0.0012(13) -0.0035(14) -0.0105(15)
N5 0.0173(17) 0.0180(16) 0.0226(17) 0.0017(13) -0.0047(14) -0.0092(14)
N6 0.026(2) 0.0168(16) 0.0289(19) 0.0050(14) -0.0155(16) -0.0109(15)
O1 0.0148(14) 0.0163(13) 0.0270(15) -0.0025(11) -0.0091(12) -0.0047(11)
O2 0.034(2) 0.0291(18) 0.065(3) -0.0179(17) -0.0276(19) -0.0059(16)
O3 0.0174(15) 0.0214(15) 0.0307(16) -0.0019(13) -0.0038(13) -0.0036(12)
O4 0.0132(18) 0.055(3) 0.075(3) -0.019(2) 0.0059(18) -0.0072(17)
O5 0.0199(15) 0.0180(13) 0.0170(13) -0.0021(11) -0.0024(11) -0.0095(12)
O6 0.058(2) 0.0227(16) 0.0246(16) -0.0052(13) 0.0016(16) -0.0224(17)
C1 0.022(2) 0.021(2) 0.036(2) -0.0001(18) -0.0168(19) -0.0046(18)
C2 0.0134(19) 0.0149(18) 0.036(2) 0.0013(17) -0.0107(17) 0.0021(15)
C3 0.034(3) 0.0147(18) 0.023(2) -0.0001(16) -0.0034(18) -0.0096(18)
C4 0.035(3) 0.020(2) 0.032(2) -0.0019(18) 0.002(2) -0.015(2)
C5 0.061(4) 0.026(2) 0.021(2) 0.0021(18) 0.001(2) -0.024(3)
C6 0.042(3) 0.026(2) 0.021(2) 0.0015(18) 0.000(2) -0.016(2)
C7 0.038(3) 0.034(3) 0.024(2) -0.004(2) -0.015(2) -0.007(2)
C8 0.024(2) 0.029(2) 0.033(2) -0.0087(19) -0.016(2) -0.0064(19)
C9 0.018(2) 0.0205(19) 0.025(2) -0.0029(16) -0.0075(17) -0.0062(17)
C10 0.017(2) 0.0129(17) 0.026(2) -0.0019(15) -0.0082(16) -0.0017(15)
C11 0.030(3) 0.037(3) 0.027(2) -0.014(2) 0.0011(19) -0.017(2)
C12 0.025(3) 0.033(3) 0.047(3) -0.009(2) 0.005(2) -0.016(2)
C13 0.016(2) 0.0203(19) 0.025(2) -0.0022(16) -0.0026(16) -0.0069(16)
C14 0.029(2) 0.023(2) 0.021(2) -0.0008(16) -0.0032(18) -0.0140(19)
C15 0.017(2) 0.024(2) 0.038(2) -0.0040(19) -0.0048(18) -0.0110(18)
C16 0.022(2) 0.0156(18) 0.030(2) -0.0003(16) 0.0000(18) -0.0103(17)
C17 0.021(2) 0.022(2) 0.037(3) -0.0026(18) 0.0053(19) -0.0147(18)
C18 0.041(3) 0.020(2) 0.030(2) -0.0047(19) 0.014(2) -0.012(2)
C19 0.053(3) 0.022(2) 0.022(2) 0.0008(17) 0.001(2) -0.025(2)
C20 0.084(5) 0.039(3) 0.016(2) -0.003(2) 0.000(2) -0.045(3)
C21 0.096(5) 0.056(4) 0.021(2) 0.012(2) -0.020(3) -0.065(4)
C22 0.060(4) 0.042(3) 0.024(2) 0.014(2) -0.020(2) -0.041(3)
C23 0.062(4) 0.063(4) 0.038(3) 0.032(3) -0.038(3) -0.052(3)
C24 0.044(3) 0.040(3) 0.060(4) 0.032(3) -0.042(3) -0.032(3)
C25 0.028(2) 0.021(2) 0.043(3) 0.0105(19) -0.020(2) -0.0137(19)
C26 0.026(3) 0.019(2) 0.067(4) 0.007(2) -0.023(3) -0.0044(19)
C27 0.034(2) 0.0215(19) 0.0211(19) 0.0076(16) -0.0128(18) -0.0205(19)
C28 0.028(2) 0.0169(18) 0.0185(19) -0.0018(15) -0.0015(16) -0.0148(17)
O1W 0.014(3) 0.020(4) 0.057(7) -0.001(4) -0.016(4) -0.004(3)
O2W 0.029(4) 0.032(4) 0.032(5) 0.005(3) -0.006(3) -0.011(3)
O1Z 0.034(4) 0.040(4) 0.066(7) 0.009(4) -0.019(4) -0.017(4)
O2Z 0.032(4) 0.041(5) 0.066(7) -0.011(5) -0.024(4) 0.002(4)
O1S 0.032(4) 0.040(4) 0.031(4) 0.006(3) -0.008(3) -0.014(3)
O2S 0.070(3) 0.068(3) 0.100(4) 0.044(3) -0.054(3) -0.046(3)
O1X 0.035(4) 0.027(3) 0.038(4) -0.004(3) -0.015(3) -0.009(3)
O2XA 0.062(6) 0.053(5) 0.049(5) 0.009(4) -0.020(5) -0.020(5)
O2XB 0.038(4) 0.026(3) 0.048(4) -0.004(3) -0.018(4) -0.006(3)
O3XB 0.071(6) 0.052(5) 0.050(5) 0.002(4) -0.020(4) -0.037(5)
O4XB 0.067(7) 0.042(5) 0.058(6) -0.011(4) -0.002(5) -0.005(5)
O1YA 0.026(4) 0.040(4) 0.041(4) 0.001(4) -0.007(3) -0.023(4)
O1YB 0.037(5) 0.037(4) 0.035(4) 0.003(4) -0.010(3) -0.013(4)

loop_
_atom_type_symbol
_atom_type_description
_atom_type_scat_dispersion_real
_atom_type_scat_dispersion_imag
_atom_type_scat_source
C C 0.0033 0.0016 'International Tables Vol C Tables 4.2.6.8 and 6.1.1.4'
H H 0.0000 0.0000 'International Tables Vol C Tables 4.2.6.8 and 6.1.1.4'
N N 0.0061 0.0033 'International Tables Vol C Tables 4.2.6.8 and 6.1.1.4'
O O 0.0106 0.0060 'International Tables Vol C Tables 4.2.6.8 and 6.1.1.4'
Er Er -0.2586 4.9576 'International Tables Vol C Tables 4.2.6.8 and 6.1.1.4'

loop_
_geom_angle_atom_site_label_1
_geom_angle_atom_site_label_2
_geom_angle_atom_site_label_3
_geom_angle
_geom_angle_site_symmetry_1
_geom_angle_site_symmetry_3
_geom_angle_publ_flag
O3 Er1 O1 86.10(11) . . ?
O3 Er1 O5 83.50(11) . . ?
O1 Er1 O5 143.06(10) . . ?
O3 Er1 N5 139.92(11) . . ?
O1 Er1 N5 86.05(11) . . ?
O5 Er1 N5 79.62(11) . . ?
O3 Er1 N4 73.72(11) . . ?
O1 Er1 N4 141.91(10) . . ?
O5 Er1 N4 67.28(10) . . ?
N5 Er1 N4 129.80(11) . . ?
O3 Er1 N3 67.04(11) . . ?
O1 Er1 N3 73.49(11) . . ?
O5 Er1 N3 132.42(11) . . ?
N5 Er1 N3 145.70(11) . . ?
N4 Er1 N3 68.97(11) . . ?
O3 Er1 N1 142.24(11) . . ?
O1 Er1 N1 127.91(10) . . ?
O5 Er1 N1 77.02(11) . . ?
N5 Er1 N1 67.48(11) . . ?
N4 Er1 N1 68.99(11) . . ?
N3 Er1 N1 103.80(12) . . ?
O3 Er1 N2 131.62(11) . . ?
O1 Er1 N2 65.82(10) . . ?
O5 Er1 N2 141.80(10) . . ?
N5 Er1 N2 79.12(11) . . ?
N4 Er1 N2 104.32(11) . . ?
N3 Er1 N2 67.52(11) . . ?
N1 Er1 N2 65.61(11) . . ?
O3 Er1 N6 78.50(11) . . ?
O1 Er1 N6 68.78(10) . . ?
O5 Er1 N6 74.43(10) . . ?
N5 Er1 N6 62.04(11) . . ?
N4 Er1 N6 134.50(11) . . ?
N3 Er1 N6 129.89(12) . . ?
N1 Er1 N6 125.20(11) . . ?
N2 Er1 N6 121.04(11) . . ?
C15 N1 C1 108.9(3) . . ?
C15 N1 C8 108.7(3) . . ?
C1 N1 C8 108.5(3) . . ?
C15 N1 Er1 108.5(2) . . ?
C1 N1 Er1 113.8(3) . . ?
C8 N1 Er1 108.3(3) . . ?
C10 N2 C3 109.6(3) . . ?
C10 N2 C2 109.9(3) . . ?
C3 N2 C2 106.8(3) . . ?
C10 N2 Er1 105.4(2) . . ?
C3 N2 Er1 111.2(2) . . ?
C2 N2 Er1 114.0(2) . . ?
C5 N3 C12 110.3(4) . . ?
C5 N3 C4 109.3(4) . . ?
C12 N3 C4 109.4(4) . . ?
C5 N3 Er1 110.5(3) . . ?
C12 N3 Er1 105.2(3) . . ?
C4 N3 Er1 112.0(2) . . ?
C7 N4 C14 110.6(4) . . ?
C7 N4 C6 108.9(4) . . ?
C14 N4 C6 109.4(3) . . ?
C7 N4 Er1 111.6(3) . . ?
C14 N4 Er1 105.8(2) . . ?
C6 N4 Er1 110.4(3) . . ?
C16 N5 C28 118.1(4) . . ?
C16 N5 Er1 121.0(3) . . ?
C28 N5 Er1 118.5(3) . . ?
C25 N6 C27 117.3(4) . . ?
C25 N6 Er1 132.2(3) . . ?
C27 N6 Er1 108.1(2) . . ?
C9 O1 Er1 127.9(3) . . ?
C11 O3 Er1 127.3(3) . . ?
C13 O5 Er1 124.9(3) . . ?
N1 C1 C2 110.9(3) . . ?
N1 C1 H1A 109.5 . . ?
C2 C1 H1A 109.5 . . ?
N1 C1 H1B 109.5 . . ?
C2 C1 H1B 109.5 . . ?
H1A C1 H1B 108.0 . . ?
N2 C2 C1 109.7(3) . . ?
N2 C2 H2A 109.7 . . ?
C1 C2 H2A 109.7 . . ?
N2 C2 H2B 109.7 . . ?
C1 C2 H2B 109.7 . . ?
H2A C2 H2B 108.2 . . ?
N2 C3 C4 113.3(3) . . ?
N2 C3 H3A 108.9 . . ?
C4 C3 H3A 108.9 . . ?
N2 C3 H3B 108.9 . . ?
C4 C3 H3B 108.9 . . ?
H3A C3 H3B 107.7 . . ?
N3 C4 C3 110.9(4) . . ?
N3 C4 H4A 109.5 . . ?
C3 C4 H4A 109.5 . . ?
N3 C4 H4B 109.5 . . ?
C3 C4 H4B 109.5 . . ?
H4A C4 H4B 108.1 . . ?
N3 C5 C6 113.1(4) . . ?
N3 C5 H5A 109.0 . . ?
C6 C5 H5A 109.0 . . ?
N3 C5 H5B 109.0 . . ?
C6 C5 H5B 109.0 . . ?
H5A C5 H5B 107.8 . . ?
N4 C6 C5 112.1(4) . . ?
N4 C6 H6A 109.2 . . ?
C5 C6 H6A 109.2 . . ?
N4 C6 H6B 109.2 . . ?
C5 C6 H6B 109.2 . . ?
H6A C6 H6B 107.9 . . ?
N4 C7 C8 112.8(4) . . ?
N4 C7 H7A 109.0 . . ?
C8 C7 H7A 109.0 . . ?
N4 C7 H7B 109.0 . . ?
C8 C7 H7B 109.0 . . ?
H7A C7 H7B 107.8 . . ?
N1 C8 C7 111.0(4) . . ?
N1 C8 H8A 109.4 . . ?
C7 C8 H8A 109.4 . . ?
N1 C8 H8B 109.4 . . ?
C7 C8 H8B 109.4 . . ?
H8A C8 H8B 108.0 . . ?
O2 C9 O1 126.2(4) . . ?
O2 C9 C10 117.5(4) . . ?
O1 C9 C10 116.3(4) . . ?
N2 C10 C9 112.4(3) . . ?
N2 C10 H10A 109.1 . . ?
C9 C10 H10A 109.1 . . ?
N2 C10 H10B 109.1 . . ?
C9 C10 H10B 109.1 . . ?
H10A C10 H10B 107.8 . . ?
O4 C11 O3 125.7(5) . . ?
O4 C11 C12 118.0(5) . . ?
O3 C11 C12 116.3(4) . . ?
N3 C12 C11 113.4(4) . . ?
N3 C12 H12A 108.9 . . ?
C11 C12 H12A 108.9 . . ?
N3 C12 H12B 108.9 . . ?
C11 C12 H12B 108.9 . . ?
H12A C12 H12B 107.7 . . ?
O6 C13 O5 125.8(4) . . ?
O6 C13 C14 117.2(4) . . ?
O5 C13 C14 117.0(4) . . ?
N4 C14 C13 114.2(3) . . ?
N4 C14 H14A 108.7 . . ?
C13 C14 H14A 108.7 . . ?
N4 C14 H14B 108.7 . . ?
C13 C14 H14B 108.7 . . ?
H14A C14 H14B 107.6 . . ?
N1 C15 C16 113.0(3) . . ?
N1 C15 H15A 109.0 . . ?
C16 C15 H15A 109.0 . . ?
N1 C15 H15B 109.0 . . ?
C16 C15 H15B 109.0 . . ?
H15A C15 H15B 107.8 . . ?
N5 C16 C17 123.1(4) . . ?
N5 C16 C15 115.7(4) . . ?
C17 C16 C15 120.9(4) . . ?
C18 C17 C16 118.2(4) . . ?
C18 C17 H17 120.9 . . ?
C16 C17 H17 120.9 . . ?
C17 C18 C19 119.9(4) . . ?
C17 C18 H18 120.0 . . ?
C19 C18 H18 120.0 . . ?
C18 C19 C28 117.7(5) . . ?
C18 C19 C20 123.0(5) . . ?
C28 C19 C20 119.2(5) . . ?
C21 C20 C19 120.6(5) . . ?
C21 C20 H20 119.7 . . ?
C19 C20 H20 119.7 . . ?
C20 C21 C22 121.1(5) . . ?
C20 C21 H21 119.5 . . ?
C22 C21 H21 119.5 . . ?
C23 C22 C27 117.4(5) . . ?
C23 C22 C21 123.2(5) . . ?
C27 C22 C21 119.0(5) . . ?
C24 C23 C22 118.9(4) . . ?
C24 C23 H23 120.5 . . ?
C22 C23 H23 120.5 . . ?
C23 C24 C25 121.2(5) . . ?
C23 C24 H24 119.4 . . ?
C25 C24 H24 119.4 . . ?
N6 C25 C24 121.3(5) . . ?
N6 C25 C26 118.9(4) . . ?
C24 C25 C26 119.8(4) . . ?
C25 C26 H26A 109.5 . . ?
C25 C26 H26B 109.5 . . ?
H26A C26 H26B 109.5 . . ?
C25 C26 H26C 109.5 . . ?
H26A C26 H26C 109.5 . . ?
H26B C26 H26C 109.5 . . ?
N6 C27 C22 123.3(4) . . ?
N6 C27 C28 117.6(4) . . ?
C22 C27 C28 118.6(4) . . ?
N5 C28 C19 122.4(4) . . ?
N5 C28 C27 116.6(4) . . ?
C19 C28 C27 120.4(4) . . ?

loop_
_geom_bond_atom_site_label_1
_geom_bond_atom_site_label_2
_geom_bond_distance
_geom_bond_site_symmetry_2
_geom_bond_publ_flag
Er1 O3 2.269(3) . ?
Er1 O1 2.287(3) . ?
Er1 O5 2.289(3) . ?
Er1 N5 2.439(3) . ?
Er1 N4 2.612(3) . ?
Er1 N3 2.628(4) . ?
Er1 N1 2.634(4) . ?
Er1 N2 2.675(3) . ?
Er1 N6 2.728(3) . ?
N1 C15 1.481(6) . ?
N1 C1 1.489(5) . ?
N1 C8 1.501(6) . ?
N2 C10 1.468(5) . ?
N2 C3 1.484(5) . ?
N2 C2 1.492(5) . ?
N3 C5 1.472(6) . ?
N3 C12 1.480(6) . ?
N3 C4 1.490(6) . ?
N4 C7 1.468(6) . ?
N4 C14 1.478(5) . ?
N4 C6 1.485(6) . ?
N5 C16 1.316(5) . ?
N5 C28 1.354(5) . ?
N6 C25 1.336(5) . ?
N6 C27 1.359(6) . ?
O1 C9 1.271(5) . ?
O2 C9 1.235(5) . ?
O3 C11 1.258(6) . ?
O4 C11 1.235(6) . ?
O5 C13 1.265(5) . ?
O6 C13 1.237(5) . ?
C1 C2 1.498(6) . ?
C1 H1A 0.9900 . ?
C1 H1B 0.9900 . ?
C2 H2A 0.9900 . ?
C2 H2B 0.9900 . ?
C3 C4 1.502(7) . ?
C3 H3A 0.9900 . ?
C3 H3B 0.9900 . ?
C4 H4A 0.9900 . ?
C4 H4B 0.9900 . ?
C5 C6 1.504(6) . ?
C5 H5A 0.9900 . ?
C5 H5B 0.9900 . ?
C6 H6A 0.9900 . ?
C6 H6B 0.9900 . ?
C7 C8 1.511(7) . ?
C7 H7A 0.9900 . ?
C7 H7B 0.9900 . ?
C8 H8A 0.9900 . ?
C8 H8B 0.9900 . ?
C9 C10 1.514(6) . ?
C10 H10A 0.9900 . ?
C10 H10B 0.9900 . ?
C11 C12 1.515(7) . ?
C12 H12A 0.9900 . ?
C12 H12B 0.9900 . ?
C13 C14 1.519(6) . ?
C14 H14A 0.9900 . ?
C14 H14B 0.9900 . ?
C15 C16 1.499(6) . ?
C15 H15A 0.9900 . ?
C15 H15B 0.9900 . ?
C16 C17 1.407(6) . ?
C17 C18 1.361(7) . ?
C17 H17 0.9500 . ?
C18 C19 1.393(8) . ?
C18 H18 0.9500 . ?
C19 C28 1.395(6) . ?
C19 C20 1.438(7) . ?
C20 C21 1.347(9) . ?
C20 H20 0.9500 . ?
C21 C22 1.446(8) . ?
C21 H21 0.9500 . ?
C22 C23 1.394(8) . ?
C22 C27 1.416(6) . ?
C23 C24 1.345(8) . ?
C23 H23 0.9500 . ?
C24 C25 1.416(6) . ?
C24 H24 0.9500 . ?
C25 C26 1.488(7) . ?
C26 H26A 0.9800 . ?
C26 H26B 0.9800 . ?
C26 H26C 0.9800 . ?
C27 C28 1.439(6) . ?
O2XA O3XB 1.690(12) . ?
O2XB O4XB 1.627(13) . ?
O1YA O1YB 0.820(8) . ?
